data_7218822
loop_
_publ_author_name
'Zhou, Zhengzheng'
'Tong, Henry H. Y.'
'Li, Liang'
'Shek, Fanny L. Y.'
'Lv, Yang'
'Zheng, Ying'

_publ_section_title
;
 Synthesis, crystal structures and phase transformation of the new
 solid-state forms of tetrandrine
;
_journal_issue 107
_journal_name_full 'RSC Adv.'
_journal_page_first 62586
_journal_paper_doi 10.1039/C4RA10457A
_journal_volume 4
_journal_year 2014
_chemical_absolute_configuration unk
_chemical_formula_sum 'C82 H95 N4 O14'
_chemical_formula_weight 1360.62
_chemical_name_systematic
;
 ?
;
_space_group_IT_number 1
_symmetry_cell_setting triclinic
_symmetry_space_group_name_Hall 'P 1'
_symmetry_space_group_name_H-M 'P 1'
_atom_sites_solution_hydrogens geom
_atom_sites_solution_primary direct
_atom_sites_solution_secondary difmap
_audit_creation_date 2014-04-08T23:06:39-00:00
_audit_creation_method 'WinGX routine CIF_UPDATE'
_cell_angle_alpha 90
_cell_angle_beta 93.296(3)
_cell_angle_gamma 90
_cell_formula_units_Z 2
_cell_length_a 18.7432(5)
_cell_length_b 9.9123(3)
_cell_length_c 19.3410(6)
_cell_measurement_temperature 100(10)
_cell_volume 3587.39(18)
_computing_structure_refinement 'SHELXL-97 (Sheldrick, 1997)'
_computing_structure_solution 'SHELXS-97 (Sheldrick, 1990)'
_diffrn_ambient_temperature 100(10)
_diffrn_measured_fraction_theta_full 0.983
_diffrn_measured_fraction_theta_max 0.983
_diffrn_radiation_monochromator graphite
_diffrn_radiation_type CuK\a
_diffrn_radiation_wavelength 1.54184
_diffrn_reflns_av_R_equivalents 0.0368
_diffrn_reflns_av_unetI/netI 0.0416
_diffrn_reflns_limit_h_max 20
_diffrn_reflns_limit_h_min -22
_diffrn_reflns_limit_k_max 11
_diffrn_reflns_limit_k_min -11
_diffrn_reflns_limit_l_max 21
_diffrn_reflns_limit_l_min -22
_diffrn_reflns_number 25210
_diffrn_reflns_theta_full 66.99
_diffrn_reflns_theta_max 66.99
_diffrn_reflns_theta_min 3.19
_exptl_absorpt_coefficient_mu 0.69
_exptl_absorpt_correction_type none
_exptl_crystal_density_diffrn 1.26
_exptl_crystal_density_method 'not measured'
_exptl_crystal_F_000 1454
_refine_diff_density_max 0.577
_refine_diff_density_min -0.247
_refine_diff_density_rms 0.045
_refine_ls_abs_structure_details 'Flack H D (1983), Acta Cryst. A39, 876-881'
_refine_ls_abs_structure_Flack 0.00(13)
_refine_ls_extinction_method none
_refine_ls_goodness_of_fit_ref 1.033
_refine_ls_hydrogen_treatment mixed
_refine_ls_matrix_type full
_refine_ls_number_parameters 920
_refine_ls_number_reflns 12057
_refine_ls_number_restraints 7
_refine_ls_restrained_S_all 1.048
_refine_ls_R_factor_all 0.0498
_refine_ls_R_factor_gt 0.0433
_refine_ls_shift/su_max 0.001
_refine_ls_shift/su_mean 0
_refine_ls_structure_factor_coef Fsqd
_refine_ls_weighting_details 'calc w=1/[\s^2^(Fo^2^)+(0.0647P)^2^+0.7131P] where P=(Fo^2^+2Fc^2^)/3'
_refine_ls_weighting_scheme calc
_refine_ls_wR_factor_gt 0.1105
_refine_ls_wR_factor_ref 0.1171
_reflns_number_gt 10877
_reflns_number_total 12057
_reflns_threshold_expression >2sigma(I)
_cod_data_source_file c4ra10457a1.cif
_cod_data_source_block 02268a
_cod_original_cell_volume 3587.38(18)
_cod_original_sg_symbol_H-M p-1
_cod_database_code 7218822

loop_
_symmetry_equiv_pos_as_xyz
'x, y, z'

loop_
_atom_site_label
_atom_site_type_symbol
_atom_site_fract_x
_atom_site_fract_y
_atom_site_fract_z
_atom_site_U_iso_or_equiv
_atom_site_adp_type
_atom_site_occupancy
_atom_site_symmetry_multiplicity
_atom_site_calc_flag
_atom_site_refinement_flags
_atom_site_disorder_assembly
_atom_site_disorder_group
N1 N 0.96710(12) -0.3795(2) -0.79732(11) 0.0338(5) Uani 1 1 d . . .
N2 N 0.77214(10) -0.1720(2) -0.33089(10) 0.0210(4) Uani 1 1 d . A .
N3 N 0.58099(11) -0.9022(2) 0.30235(10) 0.0254(5) Uani 1 1 d . . .
N4 N 0.72184(11) -0.7006(2) -0.17893(11) 0.0269(5) Uani 1 1 d . . .
O1 O 0.58867(8) -0.46487(18) -0.58394(9) 0.0253(4) Uani 1 1 d . A .
O2 O 0.72687(8) -0.46565(17) -0.61126(8) 0.0220(4) Uani 1 1 d . . .
O3 O 0.82953(7) -0.34918(17) -0.51751(8) 0.0198(3) Uani 1 1 d . A .
O4 O 0.78034(9) -0.10200(17) -0.56235(9) 0.0247(4) Uani 1 1 d . . .
O5 O 1.08573(9) -0.2371(2) -0.40977(9) 0.0324(4) Uani 1 1 d . A .
O6 O 1.13454(9) -0.26468(19) -0.28271(9) 0.0287(4) Uani 1 1 d . . .
O7 O 0.91970(8) -0.9750(2) 0.07097(9) 0.0306(4) Uani 1 1 d . . .
O8 O 0.78250(8) -0.99588(17) 0.10001(8) 0.0221(4) Uani 1 1 d . . .
O9 O 0.67460(8) -0.88532(17) 0.01045(8) 0.0193(3) Uani 1 1 d . . .
O10 O 0.71315(8) -0.62546(17) 0.04149(9) 0.0239(4) Uani 1 1 d . . .
O11 O 0.41394(8) -0.77981(19) -0.07217(9) 0.0278(4) Uani 1 1 d . . .
O12 O 0.35901(8) -0.78195(18) -0.19743(9) 0.0259(4) Uani 1 1 d . . .
O13 O 0.85535(15) -0.3322(4) -0.0653(2) 0.0996(12) Uani 1 1 d . . .
O14 O 0.63498(12) -0.7993(3) -0.45874(16) 0.0683(8) Uani 1 1 d . . .
C2 C 0.97055(13) -0.4016(3) -0.72167(12) 0.0257(5) Uani 1 1 d . A .
H2A H 0.9638 -0.4981 -0.7132 0.031 Uiso 1 1 calc R . .
C3 C 0.89287(11) -0.3725(3) -0.62023(12) 0.0209(5) Uani 1 1 d . A .
H3A H 0.9093 -0.4556 -0.6037 0.025 Uiso 1 1 calc R . .
C4 C 0.84744(11) -0.2980(2) -0.58197(11) 0.0183(5) Uani 1 1 d . . .
C5 C 0.82279(11) -0.1712(2) -0.60535(12) 0.0194(5) Uani 1 1 d . . .
C6 C 0.84282(12) -0.1267(2) -0.66930(13) 0.0220(5) Uani 1 1 d . . .
H6A H 0.8259 -0.044 -0.686 0.026 Uiso 1 1 calc R . .
C7 C 0.90604(15) -0.1608(3) -0.78085(13) 0.0320(6) Uani 1 1 d . . .
H7A H 0.8711 -0.1374 -0.7991 0.038 Uiso 1 1 d R A .
C8A C 0.9119(3) -0.2873(5) -0.8257(2) 0.0298(13) Uani 0.584(7) 1 d P A 1
H8AA H 0.8663 -0.3336 -0.8288 0.036 Uiso 0.584(7) 1 calc PR A 1
H8AB H 0.9232 -0.2609 -0.8722 0.036 Uiso 0.584(7) 1 calc PR A 1
C8B C 0.9671(4) -0.2278(7) -0.8075(3) 0.0316(19) Uani 0.416(7) 1 d P A 2
H8BA H 1.0102 -0.1908 -0.7849 0.038 Uiso 0.416(7) 1 calc PR A 2
H8BB H 0.9682 -0.2086 -0.8566 0.038 Uiso 0.416(7) 1 calc PR A 2
C9 C 0.88784(12) -0.2026(2) -0.70935(12) 0.0205(5) Uani 1 1 d . A .
C10 C 0.91472(12) -0.3248(3) -0.68376(12) 0.0208(5) Uani 1 1 d . . .
C11A C 0.9568(3) -0.5102(5) -0.8361(2) 0.0385(15) Uani 0.584(7) 1 d P A 1
H11A H 0.962 -0.5843 -0.8043 0.058 Uiso 0.584(7) 1 calc PR A 1
H11B H 0.9919 -0.5175 -0.8702 0.058 Uiso 0.584(7) 1 calc PR A 1
H11C H 0.9098 -0.5122 -0.8587 0.058 Uiso 0.584(7) 1 calc PR A 1
C11B C 0.9153(4) -0.4412(10) -0.8294(4) 0.050(3) Uani 0.416(7) 1 d P A 2
H11D H 0.9189 -0.5361 -0.8199 0.075 Uiso 0.416(7) 1 calc PR A 2
H11E H 0.9172 -0.4261 -0.8783 0.075 Uiso 0.416(7) 1 calc PR A 2
H11F H 0.8709 -0.4076 -0.814 0.075 Uiso 0.416(7) 1 calc PR A 2
C12 C 1.04761(14) -0.3635(4) -0.69553(15) 0.0431(8) Uani 1 1 d . . .
H12A H 1.0792 -0.437 -0.7066 0.052 Uiso 1 1 calc R A .
H12B H 1.0622 -0.2849 -0.721 0.052 Uiso 1 1 calc R . .
C13 C 1.05837(12) -0.3337(3) -0.61934(14) 0.0289(6) Uani 1 1 d . A .
C14 C 1.06660(13) -0.4349(3) -0.57015(15) 0.0305(6) Uani 1 1 d . . .
H14A H 1.0671 -0.5244 -0.5845 0.037 Uiso 1 1 calc R A .
C15 C 1.07416(12) -0.4055(3) -0.49982(14) 0.0281(6) Uani 1 1 d . A .
H15A H 1.0797 -0.4742 -0.4672 0.034 Uiso 1 1 calc R . .
C16 C 1.07333(12) -0.2721(3) -0.47948(13) 0.0242(5) Uani 1 1 d . . .
C17 C 1.06513(12) -0.1687(3) -0.52732(13) 0.0249(5) Uani 1 1 d . A .
H17A H 1.0648 -0.0792 -0.513 0.03 Uiso 1 1 calc R . .
C18 C 1.05750(12) -0.2012(3) -0.59689(14) 0.0279(6) Uani 1 1 d . . .
H18A H 1.0516 -0.1323 -0.6294 0.034 Uiso 1 1 calc R A .
C19 C 1.03698(12) -0.2811(2) -0.36378(12) 0.0210(5) Uani 1 1 d . . .
C20 C 1.06339(12) -0.2939(2) -0.29474(13) 0.0218(5) Uani 1 1 d . A .
C21 C 1.01665(12) -0.3343(3) -0.24601(13) 0.0236(5) Uani 1 1 d . . .
H21A H 1.0331 -0.3443 -0.2 0.028 Uiso 1 1 calc R A .
C22 C 0.94492(12) -0.3602(3) -0.26530(12) 0.0224(5) Uani 1 1 d . A .
H22A H 0.9143 -0.387 -0.2318 0.027 Uiso 1 1 calc R . .
C23 C 0.91862(11) -0.3466(2) -0.33331(12) 0.0182(5) Uani 1 1 d . . .
C24 C 0.96577(12) -0.3068(2) -0.38264(12) 0.0207(5) Uani 1 1 d . A .
H24A H 0.9493 -0.2975 -0.4287 0.025 Uiso 1 1 calc R . .
C25 C 1.16636(14) -0.2926(3) -0.21521(14) 0.0338(6) Uani 1 1 d . . .
H25A H 1.2159 -0.2672 -0.2134 0.051 Uiso 1 1 calc R . .
H25B H 1.1625 -0.3872 -0.2056 0.051 Uiso 1 1 calc R . .
H25C H 1.1421 -0.2421 -0.1813 0.051 Uiso 1 1 calc R . .
C26 C 0.84183(11) -0.3787(2) -0.35655(12) 0.0193(5) Uani 1 1 d . A .
H26A H 0.8178 -0.4138 -0.3173 0.023 Uiso 1 1 calc R . .
H26B H 0.8418 -0.4493 -0.3913 0.023 Uiso 1 1 calc R . .
C27 C 0.79844(11) -0.2571(2) -0.38698(11) 0.0167(5) Uani 1 1 d . . .
H27A H 0.8313 -0.2017 -0.4126 0.02 Uiso 1 1 calc R A .
C28 C 0.70729(12) -0.2311(3) -0.30357(12) 0.0236(5) Uani 1 1 d . . .
H28A H 0.6927 -0.1756 -0.2656 0.028 Uiso 1 1 calc R A .
H28B H 0.7189 -0.32 -0.2851 0.028 Uiso 1 1 calc R . .
C29 C 0.64487(12) -0.2439(3) -0.35685(12) 0.0233(5) Uani 1 1 d . A .
H29A H 0.6084 -0.3006 -0.3383 0.028 Uiso 1 1 calc R . .
H29B H 0.6242 -0.1554 -0.3657 0.028 Uiso 1 1 calc R . .
C30 C 0.66727(11) -0.3034(2) -0.42415(12) 0.0177(5) Uani 1 1 d . . .
C31 C 0.73931(11) -0.3044(2) -0.43853(11) 0.0170(5) Uani 1 1 d . A .
C32 C 0.75752(11) -0.3529(2) -0.50342(12) 0.0176(5) Uani 1 1 d . . .
C33 C 0.70744(11) -0.4097(2) -0.54968(11) 0.0178(5) Uani 1 1 d . A .
C34 C 0.63465(11) -0.4091(3) -0.53452(12) 0.0197(5) Uani 1 1 d . . .
C35 C 0.61543(11) -0.3536(3) -0.47264(13) 0.0219(5) Uani 1 1 d . A .
H35A H 0.5674 -0.3496 -0.463 0.026 Uiso 1 1 calc R . .
C36 C 0.75871(13) -0.0345(2) -0.35575(14) 0.0262(5) Uani 1 1 d . . .
H36A H 0.7415 0.0193 -0.319 0.039 Uiso 1 1 calc R A .
H36B H 0.7235 -0.0362 -0.3938 0.039 Uiso 1 1 calc R . .
H36C H 0.8023 0.0036 -0.3708 0.039 Uiso 1 1 calc R . .
C37 C 0.51610(13) -0.4797(4) -0.56688(16) 0.0404(7) Uani 1 1 d . . .
H37A H 0.489 -0.5196 -0.6052 0.061 Uiso 1 1 calc R A .
H37B H 0.4966 -0.3927 -0.557 0.061 Uiso 1 1 calc R . .
H37C H 0.5139 -0.5367 -0.5269 0.061 Uiso 1 1 calc R . .
C38 C 0.76051(14) -0.5955(3) -0.60164(14) 0.0286(6) Uani 1 1 d . . .
H38A H 0.7732 -0.6301 -0.6457 0.043 Uiso 1 1 calc R . .
H38B H 0.728 -0.6566 -0.5813 0.043 Uiso 1 1 calc R . .
H38C H 0.8028 -0.5863 -0.5716 0.043 Uiso 1 1 calc R . .
C39 C 0.74982(13) 0.0220(3) -0.58807(15) 0.0308(6) Uani 1 1 d . . .
H39A H 0.7216 0.0615 -0.5535 0.046 Uiso 1 1 calc R . .
H39B H 0.7201 0.0045 -0.6292 0.046 Uiso 1 1 calc R . .
H39C H 0.7874 0.0831 -0.5988 0.046 Uiso 1 1 calc R . .
C40 C 0.55886(12) -0.9329(3) 0.22957(12) 0.0221(5) Uani 1 1 d . . .
H40A H 0.5698 -1.0282 0.2218 0.026 Uiso 1 1 calc R . .
C41 C 0.62094(11) -0.9039(3) 0.11884(12) 0.0195(5) Uani 1 1 d . . .
H41A H 0.6065 -0.9908 0.1064 0.023 Uiso 1 1 calc R . .
C42 C 0.65897(11) -0.8280(2) 0.07425(11) 0.0175(5) Uani 1 1 d . . .
C43 C 0.67856(11) -0.6949(2) 0.09054(12) 0.0182(5) Uani 1 1 d . . .
C44 C 0.66292(11) -0.6440(2) 0.15494(12) 0.0202(5) Uani 1 1 d . . .
H44A H 0.6767 -0.5566 0.1671 0.024 Uiso 1 1 calc R . .
C45 C 0.61749(15) -0.6699(3) 0.27379(13) 0.0318(6) Uani 1 1 d . . .
H45A H 0.5947 -0.5821 0.2703 0.038 Uiso 1 1 calc R . .
H45B H 0.6644 -0.6576 0.2968 0.038 Uiso 1 1 calc R . .
C46 C 0.57384(14) -0.7600(3) 0.31829(13) 0.0297(6) Uani 1 1 d . . .
H46A H 0.5887 -0.7454 0.3666 0.036 Uiso 1 1 calc R . .
H46B H 0.5239 -0.7347 0.3119 0.036 Uiso 1 1 calc R . .
C47 C 0.62674(11) -0.7224(2) 0.20154(12) 0.0194(5) Uani 1 1 d . . .
C48 C 0.60376(11) -0.8513(2) 0.18285(12) 0.0192(5) Uani 1 1 d . . .
C49 C 0.54581(14) -0.9858(3) 0.35174(13) 0.0308(6) Uani 1 1 d . . .
H49A H 0.5619 -0.9605 0.3979 0.046 Uiso 1 1 calc R . .
H49B H 0.5572 -1.0788 0.3441 0.046 Uiso 1 1 calc R . .
H49C H 0.495 -0.9733 0.3459 0.046 Uiso 1 1 calc R . .
C50 C 0.47677(13) -0.9134(3) 0.21136(13) 0.0311(6) Uani 1 1 d . . .
H50A H 0.4521 -0.9957 0.2228 0.037 Uiso 1 1 calc R . .
H50B H 0.4593 -0.842 0.2402 0.037 Uiso 1 1 calc R . .
C51 C 0.45781(11) -0.8789(3) 0.13608(13) 0.0233(5) Uani 1 1 d . . .
C52 C 0.44848(12) -0.9803(3) 0.08645(13) 0.0250(5) Uani 1 1 d . . .
H52A H 0.4514 -1.0702 0.1001 0.03 Uiso 1 1 calc R . .
C53 C 0.43488(12) -0.9490(3) 0.01668(13) 0.0248(5) Uani 1 1 d . . .
H53A H 0.4281 -1.0173 -0.016 0.03 Uiso 1 1 calc R . .
C54 C 0.43162(11) -0.8154(3) -0.00323(12) 0.0228(5) Uani 1 1 d . . .
C55 C 0.44025(12) -0.7131(3) 0.04485(13) 0.0231(5) Uani 1 1 d . . .
H55A H 0.4375 -0.6234 0.0309 0.028 Uiso 1 1 calc R . .
C56 C 0.45319(12) -0.7458(3) 0.11456(13) 0.0245(5) Uani 1 1 d . . .
H56A H 0.4588 -0.6771 0.1471 0.029 Uiso 1 1 calc R . .
C57 C 0.46029(12) -0.8145(2) -0.12201(12) 0.0209(5) Uani 1 1 d . . .
C58 C 0.43043(12) -0.8116(2) -0.19063(13) 0.0221(5) Uani 1 1 d . . .
C59 C 0.47403(12) -0.8386(3) -0.24430(12) 0.0238(5) Uani 1 1 d . . .
H59A H 0.4553 -0.8367 -0.2899 0.029 Uiso 1 1 calc R . .
C60 C 0.54680(12) -0.8690(3) -0.23003(12) 0.0236(5) Uani 1 1 d . . .
H60A H 0.5755 -0.8877 -0.2665 0.028 Uiso 1 1 calc R . .
C61 C 0.57634(12) -0.8715(2) -0.16300(12) 0.0211(5) Uani 1 1 d . . .
C62 C 0.53167(12) -0.8440(2) -0.10883(12) 0.0208(5) Uani 1 1 d . . .
H62A H 0.5506 -0.8458 -0.0633 0.025 Uiso 1 1 calc R . .
C63 C 0.32670(13) -0.7766(3) -0.26656(13) 0.0308(6) Uani 1 1 d . . .
H63A H 0.2769 -0.7549 -0.2648 0.046 Uiso 1 1 calc R . .
H63B H 0.3316 -0.8627 -0.2885 0.046 Uiso 1 1 calc R . .
H63C H 0.35 -0.7086 -0.2925 0.046 Uiso 1 1 calc R . .
C64 C 0.65425(12) -0.9035(3) -0.14592(12) 0.0213(5) Uani 1 1 d . . .
H64A H 0.6748 -0.9392 -0.187 0.026 Uiso 1 1 calc R . .
H64B H 0.6574 -0.9734 -0.1108 0.026 Uiso 1 1 calc R . .
C65 C 0.69931(12) -0.7806(2) -0.11959(12) 0.0202(5) Uani 1 1 d . . .
H65A H 0.668 -0.723 -0.0934 0.024 Uiso 1 1 calc R . .
C66 C 0.78818(13) -0.7533(3) -0.20511(13) 0.0302(6) Uani 1 1 d . . .
H66A H 0.7998 -0.7011 -0.2454 0.036 Uiso 1 1 calc R . .
H66B H 0.7803 -0.8458 -0.22 0.036 Uiso 1 1 calc R . .
C67 C 0.85170(12) -0.7497(3) -0.15248(12) 0.0265(6) Uani 1 1 d . . .
H67A H 0.8915 -0.7981 -0.1707 0.032 Uiso 1 1 calc R . .
H67B H 0.8664 -0.6569 -0.1444 0.032 Uiso 1 1 calc R . .
C68 C 0.83263(12) -0.8129(2) -0.08507(12) 0.0206(5) Uani 1 1 d . . .
C69 C 0.76140(11) -0.8241(2) -0.06998(12) 0.0186(5) Uani 1 1 d . . .
C70 C 0.74621(11) -0.8800(2) -0.00579(11) 0.0179(5) Uani 1 1 d . . .
C71 C 0.79896(12) -0.9330(2) 0.03905(11) 0.0193(5) Uani 1 1 d . . .
C72 C 0.87092(12) -0.9212(3) 0.02291(12) 0.0218(5) Uani 1 1 d . . .
C73 C 0.88702(11) -0.8590(3) -0.03823(12) 0.0223(5) Uani 1 1 d . . .
H73A H 0.9345 -0.8475 -0.0484 0.027 Uiso 1 1 calc R . .
C74 C 0.72911(15) -0.5583(3) -0.16045(16) 0.0356(7) Uani 1 1 d . . .
H74A H 0.7438 -0.5082 -0.1997 0.053 Uiso 1 1 calc R . .
H74B H 0.7643 -0.5486 -0.1227 0.053 Uiso 1 1 calc R . .
H74C H 0.684 -0.5244 -0.1468 0.053 Uiso 1 1 calc R . .
C75 C 0.99256(16) -0.9703(6) 0.05488(19) 0.0715(12) Uani 1 1 d U . .
H75A H 1.0215 -1.0106 0.0919 0.107 Uiso 1 1 calc R . .
H75B H 1.0068 -0.8781 0.0491 0.107 Uiso 1 1 calc R . .
H75C H 0.9987 -1.019 0.0127 0.107 Uiso 1 1 calc R . .
C76 C 0.75385(14) -1.1295(3) 0.08882(14) 0.0302(6) Uani 1 1 d . . .
H76A H 0.7433 -1.1686 0.1325 0.045 Uiso 1 1 calc R . .
H76B H 0.7883 -1.1845 0.0671 0.045 Uiso 1 1 calc R . .
H76C H 0.7109 -1.1244 0.0595 0.045 Uiso 1 1 calc R . .
C77 C 0.74531(14) -0.4996(3) 0.06231(15) 0.0311(6) Uani 1 1 d . . .
H77A H 0.768 -0.4603 0.0239 0.047 Uiso 1 1 calc R . .
H77B H 0.7803 -0.5148 0.0997 0.047 Uiso 1 1 calc R . .
H77C H 0.7092 -0.4393 0.0773 0.047 Uiso 1 1 calc R . .
C78 C 0.8493(2) -0.1564(4) -0.1493(2) 0.0665(11) Uani 1 1 d . . .
H78A H 0.8999 -0.172 -0.1496 0.1 Uiso 1 1 calc R . .
H78B H 0.8408 -0.0653 -0.135 0.1 Uiso 1 1 calc R . .
H78C H 0.8278 -0.1704 -0.195 0.1 Uiso 1 1 calc R . .
C79 C 0.8180(2) -0.2500(4) -0.1011(2) 0.0591(10) Uani 1 1 d . . .
C80 C 0.73905(19) -0.2411(4) -0.09362(18) 0.0530(9) Uani 1 1 d . . .
H80A H 0.7249 -0.3079 -0.0612 0.079 Uiso 1 1 calc R . .
H80B H 0.7144 -0.2566 -0.1378 0.079 Uiso 1 1 calc R . .
H80C H 0.7272 -0.153 -0.0771 0.079 Uiso 1 1 calc R . .
C81 C 0.74818(14) -0.7112(3) -0.42287(14) 0.0325(6) Uani 1 1 d . . .
H81A H 0.7634 -0.7608 -0.4621 0.049 Uiso 1 1 calc R . .
H81B H 0.7736 -0.7432 -0.3816 0.049 Uiso 1 1 calc R . .
H81C H 0.758 -0.6171 -0.4289 0.049 Uiso 1 1 calc R . .
C82 C 0.67029(15) -0.7309(3) -0.41677(16) 0.0361(7) Uani 1 1 d . . .
C83 C 0.63834(17) -0.6603(4) -0.35737(18) 0.0498(9) Uani 1 1 d . . .
H83A H 0.5881 -0.6795 -0.358 0.075 Uiso 1 1 calc R . .
H83B H 0.6454 -0.5648 -0.3615 0.075 Uiso 1 1 calc R . .
H83C H 0.6611 -0.6916 -0.3146 0.075 Uiso 1 1 calc R . .

loop_
_atom_site_aniso_label
_atom_site_aniso_U_11
_atom_site_aniso_U_22
_atom_site_aniso_U_33
_atom_site_aniso_U_23
_atom_site_aniso_U_13
_atom_site_aniso_U_12
N1 0.0448(13) 0.0359(14) 0.0209(11) 0.0014(10) 0.0035(10) 0.0066(11)
N2 0.0182(9) 0.0225(11) 0.0221(10) -0.0058(8) 0.0002(8) 0.0002(8)
N3 0.0258(10) 0.0327(12) 0.0179(10) 0.0019(9) 0.0034(8) -0.0004(9)
N4 0.0231(10) 0.0337(12) 0.0243(11) 0.0091(9) 0.0038(8) 0.0015(9)
O1 0.0149(7) 0.0326(10) 0.0280(9) -0.0073(8) -0.0018(7) -0.0042(7)
O2 0.0210(8) 0.0270(9) 0.0178(8) -0.0038(7) 0.0001(6) 0.0060(7)
O3 0.0107(7) 0.0308(9) 0.0182(8) 0.0004(7) 0.0016(6) 0.0027(6)
O4 0.0221(8) 0.0205(9) 0.0324(10) -0.0056(7) 0.0085(7) 0.0043(7)
O5 0.0224(8) 0.0517(12) 0.0230(9) 0.0058(8) -0.0011(7) -0.0155(8)
O6 0.0190(8) 0.0353(11) 0.0305(9) 0.0074(8) -0.0088(7) -0.0079(7)
O7 0.0161(8) 0.0471(12) 0.0280(9) 0.0098(9) -0.0026(7) 0.0046(8)
O8 0.0215(8) 0.0261(9) 0.0183(8) 0.0043(7) -0.0022(6) -0.0051(7)
O9 0.0143(7) 0.0258(9) 0.0180(8) -0.0010(7) 0.0025(6) -0.0022(6)
O10 0.0229(8) 0.0192(9) 0.0300(9) 0.0048(7) 0.0057(7) -0.0037(7)
O11 0.0208(8) 0.0398(11) 0.0224(8) -0.0012(8) -0.0023(7) 0.0101(8)
O12 0.0189(8) 0.0315(10) 0.0262(9) -0.0030(8) -0.0086(7) 0.0044(7)
O13 0.0466(14) 0.096(3) 0.156(3) 0.049(2) 0.0073(18) 0.0340(16)
O14 0.0341(11) 0.0677(18) 0.103(2) -0.0227(16) -0.0003(13) -0.0158(12)
C2 0.0314(12) 0.0237(13) 0.0227(12) 0.0011(10) 0.0067(10) 0.0049(11)
C3 0.0178(10) 0.0227(13) 0.0219(12) 0.0013(10) 0.0001(9) 0.0029(9)
C4 0.0131(10) 0.0245(13) 0.0172(11) -0.0017(9) -0.0003(9) -0.0036(9)
C5 0.0114(10) 0.0210(12) 0.0259(12) -0.0059(10) 0.0013(9) -0.0005(9)
C6 0.0182(11) 0.0195(12) 0.0278(13) 0.0009(10) -0.0027(10) 0.0005(9)
C7 0.0421(15) 0.0311(15) 0.0228(13) 0.0092(11) 0.0010(11) 0.0051(12)
C8A 0.039(3) 0.031(3) 0.020(2) 0.0033(19) 0.0071(19) 0.002(2)
C8B 0.040(4) 0.030(4) 0.025(3) 0.013(3) 0.007(3) 0.009(3)
C9 0.0201(11) 0.0216(12) 0.0195(11) 0.0002(10) -0.0022(9) -0.0014(9)
C10 0.0197(10) 0.0239(12) 0.0189(11) 0.0003(10) 0.0009(9) 0.0016(10)
C11A 0.057(4) 0.036(3) 0.021(2) -0.008(2) -0.007(2) 0.015(3)
C11B 0.030(4) 0.068(7) 0.053(5) -0.004(4) 0.001(3) -0.012(4)
C12 0.0273(13) 0.069(2) 0.0345(15) -0.0148(15) 0.0105(12) 0.0032(14)
C13 0.0143(10) 0.0431(16) 0.0295(13) -0.0019(12) 0.0045(10) 0.0017(11)
C14 0.0186(11) 0.0253(14) 0.0478(16) -0.0011(12) 0.0033(11) 0.0047(10)
C15 0.0171(11) 0.0284(14) 0.0383(15) 0.0104(12) -0.0028(10) 0.0022(10)
C16 0.0112(10) 0.0330(14) 0.0284(13) 0.0066(11) 0.0015(9) -0.0018(9)
C17 0.0165(11) 0.0259(13) 0.0322(13) 0.0050(11) 0.0018(10) 0.0008(10)
C18 0.0193(11) 0.0342(15) 0.0308(13) 0.0091(11) 0.0051(10) -0.0031(10)
C19 0.0178(10) 0.0215(12) 0.0236(12) 0.0016(10) 0.0000(9) -0.0041(9)
C20 0.0169(10) 0.0182(12) 0.0297(13) 0.0016(10) -0.0049(10) -0.0004(9)
C21 0.0231(11) 0.0264(13) 0.0205(12) -0.0019(10) -0.0064(10) -0.0021(10)
C22 0.0178(10) 0.0280(13) 0.0214(12) -0.0003(10) 0.0017(9) -0.0006(10)
C23 0.0150(10) 0.0173(12) 0.0222(11) 0.0002(9) -0.0003(9) 0.0023(9)
C24 0.0184(10) 0.0243(13) 0.0188(11) 0.0036(10) -0.0047(9) -0.0015(9)
C25 0.0260(12) 0.0426(17) 0.0310(14) 0.0045(13) -0.0141(11) -0.0045(12)
C26 0.0161(10) 0.0198(12) 0.0217(11) 0.0004(9) -0.0009(9) -0.0005(9)
C27 0.0147(10) 0.0170(11) 0.0182(11) 0.0009(9) 0.0000(9) 0.0007(8)
C28 0.0213(11) 0.0286(13) 0.0212(12) -0.0038(10) 0.0033(10) 0.0019(10)
C29 0.0164(11) 0.0291(13) 0.0250(12) -0.0050(10) 0.0048(9) 0.0000(10)
C30 0.0160(10) 0.0171(12) 0.0201(11) 0.0009(9) 0.0014(9) -0.0003(9)
C31 0.0137(10) 0.0183(12) 0.0189(11) -0.0011(9) -0.0002(9) -0.0008(8)
C32 0.0109(9) 0.0207(12) 0.0212(11) 0.0028(9) 0.0012(9) 0.0029(9)
C33 0.0162(10) 0.0204(12) 0.0166(11) -0.0003(9) -0.0016(9) 0.0050(9)
C34 0.0137(10) 0.0241(12) 0.0210(11) 0.0009(10) -0.0035(9) -0.0016(9)
C35 0.0121(10) 0.0250(13) 0.0286(13) 0.0009(10) 0.0021(9) -0.0004(9)
C36 0.0243(12) 0.0191(13) 0.0353(14) -0.0067(11) 0.0016(11) -0.0005(10)
C37 0.0152(12) 0.063(2) 0.0429(16) -0.0185(15) -0.0019(11) -0.0098(12)
C38 0.0277(13) 0.0299(14) 0.0278(13) -0.0074(11) -0.0019(11) 0.0086(11)
C39 0.0264(12) 0.0213(13) 0.0447(16) -0.0053(12) 0.0025(12) 0.0068(10)
C40 0.0250(12) 0.0212(12) 0.0201(12) 0.0022(9) 0.0026(9) -0.0010(10)
C41 0.0157(10) 0.0214(12) 0.0212(11) -0.0005(10) -0.0008(9) -0.0028(9)
C42 0.0136(10) 0.0212(12) 0.0175(11) -0.0005(9) -0.0001(9) 0.0027(9)
C43 0.0123(10) 0.0205(12) 0.0219(11) 0.0044(9) 0.0017(9) 0.0006(9)
C44 0.0150(10) 0.0185(12) 0.0266(12) -0.0001(10) -0.0031(9) -0.0008(9)
C45 0.0416(15) 0.0299(15) 0.0238(13) -0.0077(11) 0.0024(11) -0.0078(12)
C46 0.0285(13) 0.0332(15) 0.0280(13) -0.0092(12) 0.0076(11) -0.0039(11)
C47 0.0154(10) 0.0224(12) 0.0200(11) -0.0006(9) -0.0029(9) -0.0001(9)
C48 0.0167(10) 0.0233(13) 0.0175(11) -0.0007(9) -0.0011(9) 0.0004(9)
C49 0.0305(13) 0.0376(15) 0.0248(13) 0.0073(11) 0.0062(11) 0.0024(12)
C50 0.0211(12) 0.0448(16) 0.0276(13) 0.0050(12) 0.0015(10) -0.0088(11)
C51 0.0152(10) 0.0300(14) 0.0250(12) 0.0012(10) 0.0026(9) -0.0051(10)
C52 0.0190(11) 0.0231(13) 0.0328(13) 0.0012(11) -0.0002(10) -0.0032(10)
C53 0.0188(11) 0.0248(13) 0.0303(13) -0.0061(11) -0.0040(10) -0.0007(10)
C54 0.0141(10) 0.0343(14) 0.0198(12) -0.0013(10) -0.0006(9) 0.0012(10)
C55 0.0177(11) 0.0217(13) 0.0296(13) -0.0027(10) 0.0004(10) -0.0019(9)
C56 0.0202(11) 0.0269(14) 0.0266(12) -0.0078(10) 0.0029(10) -0.0022(10)
C57 0.0187(10) 0.0225(12) 0.0214(12) -0.0036(10) -0.0007(9) 0.0026(9)
C58 0.0184(11) 0.0193(12) 0.0276(12) 0.0003(10) -0.0060(10) 0.0016(9)
C59 0.0268(12) 0.0234(13) 0.0202(12) -0.0010(10) -0.0066(10) 0.0003(10)
C60 0.0223(11) 0.0253(13) 0.0231(12) -0.0012(10) 0.0001(10) 0.0015(10)
C61 0.0213(11) 0.0192(12) 0.0227(12) -0.0014(9) -0.0016(9) 0.0006(9)
C62 0.0214(11) 0.0225(12) 0.0177(11) -0.0018(9) -0.0042(9) 0.0026(9)
C63 0.0248(12) 0.0376(16) 0.0283(13) 0.0008(12) -0.0133(11) 0.0051(11)
C64 0.0207(11) 0.0235(12) 0.0194(11) -0.0020(10) -0.0014(9) 0.0032(10)
C65 0.0186(11) 0.0234(12) 0.0183(11) 0.0008(10) -0.0011(9) -0.0001(9)
C66 0.0274(13) 0.0430(16) 0.0205(12) 0.0082(11) 0.0049(10) 0.0020(12)
C67 0.0199(11) 0.0364(15) 0.0238(12) 0.0048(11) 0.0054(10) 0.0006(10)
C68 0.0205(11) 0.0213(12) 0.0203(11) -0.0031(10) 0.0041(9) -0.0018(9)
C69 0.0187(11) 0.0166(11) 0.0204(11) -0.0002(9) 0.0009(9) -0.0008(9)
C70 0.0162(10) 0.0202(12) 0.0173(11) -0.0011(9) 0.0001(9) -0.0022(9)
C71 0.0197(11) 0.0219(12) 0.0163(11) 0.0006(9) 0.0006(9) -0.0034(9)
C72 0.0178(11) 0.0262(13) 0.0210(12) -0.0001(10) -0.0027(9) 0.0019(9)
C73 0.0134(10) 0.0285(13) 0.0251(12) 0.0013(10) 0.0017(9) 0.0001(9)
C74 0.0315(14) 0.0291(15) 0.0473(17) 0.0168(13) 0.0115(13) 0.0050(12)
C75 0.0241(14) 0.139(3) 0.0518(19) 0.034(2) 0.0042(14) 0.0212(19)
C76 0.0312(13) 0.0246(14) 0.0343(14) 0.0082(11) -0.0023(12) -0.0084(11)
C77 0.0285(13) 0.0247(14) 0.0402(15) 0.0052(12) 0.0021(12) -0.0063(11)
C78 0.064(2) 0.056(2) 0.079(3) -0.031(2) 0.004(2) -0.0016(19)
C79 0.058(2) 0.056(2) 0.064(2) -0.0146(19) 0.0090(18) 0.0032(18)
C80 0.059(2) 0.051(2) 0.0487(19) -0.0005(16) -0.0003(16) 0.0211(17)
C81 0.0334(14) 0.0287(15) 0.0354(14) -0.0001(12) 0.0016(12) -0.0059(11)
C82 0.0301(14) 0.0255(14) 0.0529(18) 0.0052(13) 0.0037(13) 0.0007(12)
C83 0.0448(17) 0.0439(19) 0.063(2) 0.0168(17) 0.0203(16) 0.0139(15)

loop_
_atom_type_symbol
_atom_type_description
_atom_type_scat_dispersion_real
_atom_type_scat_dispersion_imag
_atom_type_scat_source
C C 0.0181 0.0091 'International Tables Vol C Tables 4.2.6.8 and 6.1.1.4'
H H 0 0 'International Tables Vol C Tables 4.2.6.8 and 6.1.1.4'
N N 0.0311 0.018 'International Tables Vol C Tables 4.2.6.8 and 6.1.1.4'
O O 0.0492 0.0322 'International Tables Vol C Tables 4.2.6.8 and 6.1.1.4'

loop_
_geom_angle_atom_site_label_1
_geom_angle_atom_site_label_2
_geom_angle_atom_site_label_3
_geom_angle
C11B N1 C8A 67.4(5)
C11B N1 C2 113.5(4)
C8A N1 C2 117.0(2)
C11B N1 C11A 43.4(5)
C8A N1 C11A 106.4(3)
C2 N1 C11A 111.4(3)
C11B N1 C8B 114.6(6)
C8A N1 C8B 48.4(3)
C2 N1 C8B 106.0(3)
C11A N1 C8B 142.2(4)
C36 N2 C28 110.99(18)
C36 N2 C27 110.36(18)
C28 N2 C27 110.65(18)
C46 N3 C49 111.3(2)
C46 N3 C40 112.3(2)
C49 N3 C40 113.4(2)
C74 N4 C66 111.1(2)
C74 N4 C65 110.8(2)
C66 N4 C65 111.3(2)
C34 O1 C37 116.84(19)
C33 O2 C38 112.48(18)
C32 O3 C4 117.84(16)
C5 O4 C39 117.0(2)
C19 O5 C16 117.57(18)
C20 O6 C25 117.66(19)
C72 O7 C75 116.8(2)
C71 O8 C76 112.68(18)
C70 O9 C42 115.70(16)
C43 O10 C77 116.90(19)
C57 O11 C54 118.63(18)
C58 O12 C63 117.04(18)
N1 C2 C10 114.4(2)
N1 C2 C12 105.9(2)
C10 C2 C12 112.1(2)
N1 C2 H2A 108.1
C10 C2 H2A 108.1
C12 C2 H2A 108.1
C4 C3 C10 120.9(2)
C4 C3 H3A 119.6
C10 C3 H3A 119.6
C3 C4 O3 118.1(2)
C3 C4 C5 120.6(2)
O3 C4 C5 121.20(19)
O4 C5 C6 125.4(2)
O4 C5 C4 116.4(2)
C6 C5 C4 118.1(2)
C5 C6 C9 121.7(2)
C5 C6 H6A 119.1
C9 C6 H6A 119.1
C8B C7 C9 115.4(3)
C8B C7 C8A 48.4(4)
C9 C7 C8A 108.9(3)
C8B C7 H7A 130.7
C9 C7 H7A 106
C8A C7 H7A 94.3
N1 C8A C7 111.8(3)
N1 C8A H8AA 109.3
C7 C8A H8AA 109.3
N1 C8A H8AB 109.3
C7 C8A H8AB 109.3
H8AA C8A H8AB 107.9
C7 C8B N1 113.8(4)
C7 C8B H8BA 108.8
N1 C8B H8BA 108.8
C7 C8B H8BB 108.8
N1 C8B H8BB 108.8
H8BA C8B H8BB 107.7
C10 C9 C6 119.3(2)
C10 C9 C7 118.1(2)
C6 C9 C7 122.5(2)
C9 C10 C3 119.2(2)
C9 C10 C2 120.7(2)
C3 C10 C2 120.0(2)
N1 C11A H11A 109.5
N1 C11A H11B 109.5
H11A C11A H11B 109.5
N1 C11A H11C 109.5
H11A C11A H11C 109.5
H11B C11A H11C 109.5
N1 C11B H11D 109.5
N1 C11B H11E 109.5
H11D C11B H11E 109.5
N1 C11B H11F 109.5
H11D C11B H11F 109.5
H11E C11B H11F 109.5
C13 C12 C2 115.9(2)
C13 C12 H12A 108.3
C2 C12 H12A 108.3
C13 C12 H12B 108.3
C2 C12 H12B 108.3
H12A C12 H12B 107.4
C18 C13 C14 118.3(2)
C18 C13 C12 119.3(3)
C14 C13 C12 122.3(3)
C13 C14 C15 121.4(3)
C13 C14 H14A 119.3
C15 C14 H14A 119.3
C16 C15 C14 118.5(2)
C16 C15 H15A 120.7
C14 C15 H15A 120.7
C15 C16 C17 121.5(2)
C15 C16 O5 120.6(2)
C17 C16 O5 117.8(2)
C18 C17 C16 118.7(3)
C18 C17 H17A 120.7
C16 C17 H17A 120.7
C17 C18 C13 121.6(3)
C17 C18 H18A 119.2
C13 C18 H18A 119.2
O5 C19 C24 123.4(2)
O5 C19 C20 115.5(2)
C24 C19 C20 121.0(2)
O6 C20 C21 126.4(2)
O6 C20 C19 115.4(2)
C21 C20 C19 118.2(2)
C20 C21 C22 120.6(2)
C20 C21 H21A 119.7
C22 C21 H21A 119.7
C23 C22 C21 121.3(2)
C23 C22 H22A 119.3
C21 C22 H22A 119.3
C22 C23 C24 118.2(2)
C22 C23 C26 122.8(2)
C24 C23 C26 119.0(2)
C19 C24 C23 120.7(2)
C19 C24 H24A 119.7
C23 C24 H24A 119.7
O6 C25 H25A 109.5
O6 C25 H25B 109.5
H25A C25 H25B 109.5
O6 C25 H25C 109.5
H25A C25 H25C 109.5
H25B C25 H25C 109.5
C23 C26 C27 114.68(19)
C23 C26 H26A 108.6
C27 C26 H26A 108.6
C23 C26 H26B 108.6
C27 C26 H26B 108.6
H26A C26 H26B 107.6
N2 C27 C31 113.27(17)
N2 C27 C26 110.72(18)
C31 C27 C26 110.79(18)
N2 C27 H27A 107.2
C31 C27 H27A 107.2
C26 C27 H27A 107.2
N2 C28 C29 114.1(2)
N2 C28 H28A 108.7
C29 C28 H28A 108.7
N2 C28 H28B 108.7
C29 C28 H28B 108.7
H28A C28 H28B 107.6
C30 C29 C28 112.06(18)
C30 C29 H29A 109.2
C28 C29 H29A 109.2
C30 C29 H29B 109.2
C28 C29 H29B 109.2
H29A C29 H29B 107.9
C31 C30 C35 120.4(2)
C31 C30 C29 119.7(2)
C35 C30 C29 119.93(19)
C30 C31 C32 118.0(2)
C30 C31 C27 122.97(19)
C32 C31 C27 119.06(18)
C33 C32 O3 120.99(19)
C33 C32 C31 121.87(19)
O3 C32 C31 117.01(19)
C32 C33 O2 121.32(19)
C32 C33 C34 119.5(2)
O2 C33 C34 119.1(2)
O1 C34 C35 125.51(19)
O1 C34 C33 115.5(2)
C35 C34 C33 119.0(2)
C34 C35 C30 120.98(19)
C34 C35 H35A 119.5
C30 C35 H35A 119.5
N2 C36 H36A 109.5
N2 C36 H36B 109.5
H36A C36 H36B 109.5
N2 C36 H36C 109.5
H36A C36 H36C 109.5
H36B C36 H36C 109.5
O1 C37 H37A 109.5
O1 C37 H37B 109.5
H37A C37 H37B 109.5
O1 C37 H37C 109.5
H37A C37 H37C 109.5
H37B C37 H37C 109.5
O2 C38 H38A 109.5
O2 C38 H38B 109.5
H38A C38 H38B 109.5
O2 C38 H38C 109.5
H38A C38 H38C 109.5
H38B C38 H38C 109.5
O4 C39 H39A 109.5
O4 C39 H39B 109.5
H39A C39 H39B 109.5
O4 C39 H39C 109.5
H39A C39 H39C 109.5
H39B C39 H39C 109.5
N3 C40 C48 109.00(19)
N3 C40 C50 113.98(18)
C48 C40 C50 111.9(2)
N3 C40 H40A 107.2
C48 C40 H40A 107.2
C50 C40 H40A 107.2
C42 C41 C48 120.4(2)
C42 C41 H41A 119.8
C48 C41 H41A 119.8
C41 C42 C43 120.9(2)
C41 C42 O9 118.1(2)
C43 C42 O9 120.90(19)
O10 C43 C44 124.9(2)
O10 C43 C42 116.6(2)
C44 C43 C42 118.5(2)
C43 C44 C47 120.8(2)
C43 C44 H44A 119.6
C47 C44 H44A 119.6
C47 C45 C46 114.7(2)
C47 C45 H45A 108.6
C46 C45 H45A 108.6
C47 C45 H45B 108.6
C46 C45 H45B 108.6
H45A C45 H45B 107.6
N3 C46 C45 113.1(2)
N3 C46 H46A 109
C45 C46 H46A 109
N3 C46 H46B 109
C45 C46 H46B 109
H46A C46 H46B 107.8
C48 C47 C44 120.0(2)
C48 C47 C45 120.5(2)
C44 C47 C45 119.4(2)
C47 C48 C41 119.3(2)
C47 C48 C40 120.9(2)
C41 C48 C40 119.8(2)
N3 C49 H49A 109.5
N3 C49 H49B 109.5
H49A C49 H49B 109.5
N3 C49 H49C 109.5
H49A C49 H49C 109.5
H49B C49 H49C 109.5
C51 C50 C40 114.53(19)
C51 C50 H50A 108.6
C40 C50 H50A 108.6
C51 C50 H50B 108.6
C40 C50 H50B 108.6
H50A C50 H50B 107.6
C56 C51 C52 118.5(2)
C56 C51 C50 120.7(2)
C52 C51 C50 120.7(2)
C53 C52 C51 121.0(2)
C53 C52 H52A 119.5
C51 C52 H52A 119.5
C54 C53 C52 119.1(2)
C54 C53 H53A 120.4
C52 C53 H53A 120.5
C55 C54 C53 121.1(2)
C55 C54 O11 118.0(2)
C53 C54 O11 120.8(2)
C54 C55 C56 119.2(2)
C54 C55 H55A 120.4
C56 C55 H55A 120.4
C51 C56 C55 121.1(2)
C51 C56 H56A 119.4
C55 C56 H56A 119.4
O11 C57 C62 124.6(2)
O11 C57 C58 114.90(19)
C62 C57 C58 120.4(2)
O12 C58 C59 125.9(2)
O12 C58 C57 115.3(2)
C59 C58 C57 118.8(2)
C58 C59 C60 120.1(2)
C58 C59 H59A 119.9
C60 C59 H59A 119.9
C61 C60 C59 121.3(2)
C61 C60 H60A 119.4
C59 C60 H60A 119.4
C60 C61 C62 118.2(2)
C60 C61 C64 122.6(2)
C62 C61 C64 119.2(2)
C57 C62 C61 121.1(2)
C57 C62 H62A 119.4
C61 C62 H62A 119.4
O12 C63 H63A 109.5
O12 C63 H63B 109.5
H63A C63 H63B 109.5
O12 C63 H63C 109.5
H63A C63 H63C 109.5
H63B C63 H63C 109.5
C61 C64 C65 114.0(2)
C61 C64 H64A 108.7
C65 C64 H64A 108.7
C61 C64 H64B 108.7
C65 C64 H64B 108.7
H64A C64 H64B 107.6
N4 C65 C69 113.49(18)
N4 C65 C64 109.95(19)
C69 C65 C64 111.40(19)
N4 C65 H65A 107.2
C69 C65 H65A 107.2
C64 C65 H65A 107.2
N4 C66 C67 114.0(2)
N4 C66 H66A 108.7
C67 C66 H66A 108.7
N4 C66 H66B 108.7
C67 C66 H66B 108.7
H66A C66 H66B 107.6
C68 C67 C66 110.69(19)
C68 C67 H67A 109.5
C66 C67 H67A 109.5
C68 C67 H67B 109.5
C66 C67 H67B 109.5
H67A C67 H67B 108.1
C69 C68 C73 120.7(2)
C69 C68 C67 119.6(2)
C73 C68 C67 119.6(2)
C68 C69 C70 117.7(2)
C68 C69 C65 123.6(2)
C70 C69 C65 118.77(19)
C71 C70 O9 120.45(19)
C71 C70 C69 122.09(19)
O9 C70 C69 117.41(19)
C70 C71 O8 121.31(19)
C70 C71 C72 119.4(2)
O8 C71 C72 119.3(2)
O7 C72 C73 125.6(2)
O7 C72 C71 115.3(2)
C73 C72 C71 119.1(2)
C72 C73 C68 120.8(2)
C72 C73 H73A 119.6
C68 C73 H73A 119.6
N4 C74 H74A 109.5
N4 C74 H74B 109.5
H74A C74 H74B 109.5
N4 C74 H74C 109.5
H74A C74 H74C 109.5
H74B C74 H74C 109.5
O7 C75 H75A 109.5
O7 C75 H75B 109.5
H75A C75 H75B 109.5
O7 C75 H75C 109.5
H75A C75 H75C 109.5
H75B C75 H75C 109.5
O8 C76 H76A 109.5
O8 C76 H76B 109.5
H76A C76 H76B 109.5
O8 C76 H76C 109.5
H76A C76 H76C 109.5
H76B C76 H76C 109.5
O10 C77 H77A 109.5
O10 C77 H77B 109.5
H77A C77 H77B 109.5
O10 C77 H77C 109.5
H77A C77 H77C 109.5
H77B C77 H77C 109.5
C79 C78 H78A 109.5
C79 C78 H78B 109.5
H78A C78 H78B 109.5
C79 C78 H78C 109.5
H78A C78 H78C 109.5
H78B C78 H78C 109.5
O13 C79 C78 122.2(4)
O13 C79 C80 120.5(4)
C78 C79 C80 117.3(4)
C79 C80 H80A 109.5
C79 C80 H80B 109.5
H80A C80 H80B 109.5
C79 C80 H80C 109.5
H80A C80 H80C 109.5
H80B C80 H80C 109.5
C82 C81 H81A 109.5
C82 C81 H81B 109.5
H81A C81 H81B 109.5
C82 C81 H81C 109.5
H81A C81 H81C 109.5
H81B C81 H81C 109.5
O14 C82 C81 121.1(3)
O14 C82 C83 122.9(3)
C81 C82 C83 116.0(3)
C82 C83 H83A 109.5
C82 C83 H83B 109.5
H83A C83 H83B 109.5
C82 C83 H83C 109.5
H83A C83 H83C 109.5
H83B C83 H83C 109.5

loop_
_geom_bond_atom_site_label_1
_geom_bond_atom_site_label_2
_geom_bond_distance
N1 C11B 1.277(8)
N1 C8A 1.463(5)
N1 C2 1.477(3)
N1 C11A 1.504(6)
N1 C8B 1.517(7)
N2 C36 1.463(3)
N2 C28 1.474(3)
N2 C27 1.480(3)
N3 C46 1.451(3)
N3 C49 1.451(3)
N3 C40 1.476(3)
N4 C74 1.460(4)
N4 C66 1.466(3)
N4 C65 1.476(3)
O1 C34 1.367(3)
O1 C37 1.425(3)
O2 C33 1.381(3)
O2 C38 1.441(3)
O3 C32 1.393(2)
O3 C4 1.405(3)
O4 C5 1.368(3)
O4 C39 1.433(3)
O5 C19 1.382(3)
O5 C16 1.399(3)
O6 C20 1.371(3)
O6 C25 1.431(3)
O7 C72 1.373(3)
O7 C75 1.419(3)
O8 C71 1.384(3)
O8 C76 1.441(3)
O9 C70 1.397(2)
O9 C42 1.405(3)
O10 C43 1.366(3)
O10 C77 1.433(3)
O11 C57 1.378(3)
O11 C54 1.400(3)
O12 C58 1.369(3)
O12 C63 1.437(3)
O13 C79 1.255(5)
O14 C82 1.223(4)
C2 C10 1.516(3)
C2 C12 1.549(4)
C2 H2A 0.98
C3 C4 1.375(3)
C3 C10 1.399(3)
C3 H3A 0.93
C4 C5 1.404(3)
C5 C6 1.386(3)
C6 C9 1.398(3)
C6 H6A 0.93
C7 C8B 1.443(7)
C7 C9 1.502(3)
C7 C8A 1.533(5)
C7 H7A 0.7624
C8A H8AA 0.97
C8A H8AB 0.97
C8B H8BA 0.97
C8B H8BB 0.97
C9 C10 1.392(3)
C11A H11A 0.96
C11A H11B 0.96
C11A H11C 0.96
C11B H11D 0.96
C11B H11E 0.96
C11B H11F 0.96
C12 C13 1.505(4)
C12 H12A 0.97
C12 H12B 0.97
C13 C18 1.384(4)
C13 C14 1.385(4)
C14 C15 1.390(4)
C14 H14A 0.93
C15 C16 1.380(4)
C15 H15A 0.93
C16 C17 1.383(4)
C17 C18 1.383(4)
C17 H17A 0.93
C18 H18A 0.93
C19 C24 1.387(3)
C19 C20 1.403(3)
C20 C21 1.382(3)
C21 C22 1.398(3)
C21 H21A 0.93
C22 C23 1.384(3)
C22 H22A 0.93
C23 C24 1.394(3)
C23 C26 1.517(3)
C24 H24A 0.93
C25 H25A 0.96
C25 H25B 0.96
C25 H25C 0.96
C26 C27 1.551(3)
C26 H26A 0.97
C26 H26B 0.97
C27 C31 1.522(3)
C27 H27A 0.98
C28 C29 1.519(3)
C28 H28A 0.97
C28 H28B 0.97
C29 C30 1.511(3)
C29 H29A 0.97
C29 H29B 0.97
C30 C31 1.394(3)
C30 C35 1.402(3)
C31 C32 1.404(3)
C32 C33 1.379(3)
C33 C34 1.412(3)
C34 C35 1.383(3)
C35 H35A 0.93
C36 H36A 0.96
C36 H36B 0.96
C36 H36C 0.96
C37 H37A 0.96
C37 H37B 0.96
C37 H37C 0.96
C38 H38A 0.96
C38 H38B 0.96
C38 H38C 0.96
C39 H39A 0.96
C39 H39B 0.96
C39 H39C 0.96
C40 C48 1.505(3)
C40 C50 1.571(3)
C40 H40A 0.98
C41 C42 1.374(3)
C41 C48 1.398(3)
C41 H41A 0.93
C42 C43 1.400(3)
C43 C44 1.391(3)
C44 C47 1.396(3)
C44 H44A 0.93
C45 C47 1.511(3)
C45 C46 1.513(4)
C45 H45A 0.97
C45 H45B 0.97
C46 H46A 0.97
C46 H46B 0.97
C47 C48 1.389(3)
C49 H49A 0.96
C49 H49B 0.96
C49 H49C 0.96
C50 C51 1.518(3)
C50 H50A 0.97
C50 H50B 0.97
C51 C56 1.384(4)
C51 C52 1.394(4)
C52 C53 1.394(4)
C52 H52A 0.93
C53 C54 1.380(4)
C53 H53A 0.93
C54 C55 1.379(3)
C55 C56 1.394(4)
C55 H55A 0.93
C56 H56A 0.93
C57 C62 1.379(3)
C57 C58 1.411(3)
C58 C59 1.384(3)
C59 C60 1.409(3)
C59 H59A 0.93
C60 C61 1.380(3)
C60 H60A 0.93
C61 C62 1.405(3)
C61 C64 1.512(3)
C62 H62A 0.93
C63 H63A 0.96
C63 H63B 0.96
C63 H63C 0.96
C64 C65 1.552(3)
C64 H64A 0.97
C64 H64B 0.97
C65 C69 1.527(3)
C65 H65A 0.98
C66 C67 1.522(4)
C66 H66A 0.97
C66 H66B 0.97
C67 C68 1.508(3)
C67 H67A 0.97
C67 H67B 0.97
C68 C69 1.387(3)
C68 C73 1.401(3)
C69 C70 1.403(3)
C70 C71 1.381(3)
C71 C72 1.407(3)
C72 C73 1.383(3)
C73 H73A 0.93
C74 H74A 0.96
C74 H74B 0.96
C74 H74C 0.96
C75 H75A 0.96
C75 H75B 0.96
C75 H75C 0.96
C76 H76A 0.96
C76 H76B 0.96
C76 H76C 0.96
C77 H77A 0.96
C77 H77B 0.96
C77 H77C 0.96
C78 C79 1.462(6)
C78 H78A 0.96
C78 H78B 0.96
C78 H78C 0.96
C79 C80 1.498(5)
C80 H80A 0.96
C80 H80B 0.96
C80 H80C 0.96
C81 C82 1.484(4)
C81 H81A 0.96
C81 H81B 0.96
C81 H81C 0.96
C82 C83 1.499(4)
C83 H83A 0.96
C83 H83B 0.96
C83 H83C 0.96

loop_
_geom_torsion_atom_site_label_1
_geom_torsion_atom_site_label_2
_geom_torsion_atom_site_label_3
_geom_torsion_atom_site_label_4
_geom_torsion
C11B N1 C2 C10 -75.0(6)
C8A N1 C2 C10 0.6(4)
C11A N1 C2 C10 -122.1(3)
C8B N1 C2 C10 51.7(4)
C11B N1 C2 C12 161.0(5)
C8A N1 C2 C12 -123.4(3)
C11A N1 C2 C12 114.0(3)
C8B N1 C2 C12 -72.3(4)
C10 C3 C4 O3 -177.8(2)
C10 C3 C4 C5 -1.0(3)
C32 O3 C4 C3 -130.7(2)
C32 O3 C4 C5 52.5(3)
C39 O4 C5 C6 5.0(3)
C39 O4 C5 C4 -174.8(2)
C3 C4 C5 O4 -177.2(2)
O3 C4 C5 O4 -0.5(3)
C3 C4 C5 C6 3.0(3)
O3 C4 C5 C6 179.67(19)
O4 C5 C6 C9 178.5(2)
C4 C5 C6 C9 -1.7(3)
C11B N1 C8A C7 148.6(5)
C2 N1 C8A C7 42.7(4)
C11A N1 C8A C7 167.9(3)
C8B N1 C8A C7 -45.1(4)
C8B C7 C8A N1 48.1(4)
C9 C7 C8A N1 -59.6(4)
C9 C7 C8B N1 46.5(6)
C8A C7 C8B N1 -46.8(4)
C11B N1 C8B C7 63.6(7)
C8A N1 C8B C7 49.7(4)
C2 N1 C8B C7 -62.4(5)
C11A N1 C8B C7 108.0(6)
C5 C6 C9 C10 -1.6(3)
C5 C6 C9 C7 175.6(2)
C8B C7 C9 C10 -19.0(5)
C8A C7 C9 C10 33.1(4)
C8B C7 C9 C6 163.8(4)
C8A C7 C9 C6 -144.1(3)
C6 C9 C10 C3 3.5(3)
C7 C9 C10 C3 -173.7(2)
C6 C9 C10 C2 -172.6(2)
C7 C9 C10 C2 10.1(3)
C4 C3 C10 C9 -2.3(3)
C4 C3 C10 C2 173.8(2)
N1 C2 C10 C9 -28.9(3)
C12 C2 C10 C9 91.7(3)
N1 C2 C10 C3 155.0(2)
C12 C2 C10 C3 -84.4(3)
N1 C2 C12 C13 160.8(3)
C10 C2 C12 C13 35.4(4)
C2 C12 C13 C18 -96.7(3)
C2 C12 C13 C14 80.9(3)
C18 C13 C14 C15 -0.3(3)
C12 C13 C14 C15 -177.9(2)
C13 C14 C15 C16 0.0(4)
C14 C15 C16 C17 0.1(3)
C14 C15 C16 O5 -175.51(19)
C19 O5 C16 C15 -63.9(3)
C19 O5 C16 C17 120.4(2)
C15 C16 C17 C18 0.1(3)
O5 C16 C17 C18 175.83(19)
C16 C17 C18 C13 -0.4(3)
C14 C13 C18 C17 0.5(3)
C12 C13 C18 C17 178.2(2)
C16 O5 C19 C24 -27.2(4)
C16 O5 C19 C20 155.1(2)
C25 O6 C20 C21 7.7(4)
C25 O6 C20 C19 -172.2(2)
O5 C19 C20 O6 -1.8(3)
C24 C19 C20 O6 -179.5(2)
O5 C19 C20 C21 178.4(2)
C24 C19 C20 C21 0.6(4)
O6 C20 C21 C22 179.6(2)
C19 C20 C21 C22 -0.6(4)
C20 C21 C22 C23 0.1(4)
C21 C22 C23 C24 0.3(4)
C21 C22 C23 C26 177.7(2)
O5 C19 C24 C23 -177.8(2)
C20 C19 C24 C23 -0.2(4)
C22 C23 C24 C19 -0.3(4)
C26 C23 C24 C19 -177.8(2)
C22 C23 C26 C27 118.1(2)
C24 C23 C26 C27 -64.5(3)
C36 N2 C27 C31 -78.6(2)
C28 N2 C27 C31 44.7(3)
C36 N2 C27 C26 156.25(18)
C28 N2 C27 C26 -80.5(2)
C23 C26 C27 N2 -80.9(2)
C23 C26 C27 C31 152.51(19)
C36 N2 C28 C29 61.8(3)
C27 N2 C28 C29 -61.1(3)
N2 C28 C29 C30 46.5(3)
C28 C29 C30 C31 -17.8(3)
C28 C29 C30 C35 164.2(2)
C35 C30 C31 C32 2.0(3)
C29 C30 C31 C32 -176.1(2)
C35 C30 C31 C27 -177.3(2)
C29 C30 C31 C27 4.6(3)
N2 C27 C31 C30 -18.1(3)
C26 C27 C31 C30 107.0(2)
N2 C27 C31 C32 162.6(2)
C26 C27 C31 C32 -72.3(3)
C4 O3 C32 C33 50.7(3)
C4 O3 C32 C31 -133.3(2)
C30 C31 C32 C33 -6.0(3)
C27 C31 C32 C33 173.4(2)
C30 C31 C32 O3 178.1(2)
C27 C31 C32 O3 -2.5(3)
O3 C32 C33 O2 0.4(3)
C31 C32 C33 O2 -175.4(2)
O3 C32 C33 C34 -178.6(2)
C31 C32 C33 C34 5.7(3)
C38 O2 C33 C32 75.8(3)
C38 O2 C33 C34 -105.2(2)
C37 O1 C34 C35 -7.0(4)
C37 O1 C34 C33 173.1(2)
C32 C33 C34 O1 178.6(2)
O2 C33 C34 O1 -0.4(3)
C32 C33 C34 C35 -1.4(3)
O2 C33 C34 C35 179.7(2)
O1 C34 C35 C30 177.5(2)
C33 C34 C35 C30 -2.5(4)
C31 C30 C35 C34 2.1(4)
C29 C30 C35 C34 -179.8(2)
C46 N3 C40 C48 58.6(2)
C49 N3 C40 C48 -174.2(2)
C46 N3 C40 C50 -67.2(3)
C49 N3 C40 C50 60.0(3)
C48 C41 C42 C43 -2.8(3)
C48 C41 C42 O9 -179.75(19)
C70 O9 C42 C41 -128.7(2)
C70 O9 C42 C43 54.3(3)
C77 O10 C43 C44 10.3(3)
C77 O10 C43 C42 -168.5(2)
C41 C42 C43 O10 -176.8(2)
O9 C42 C43 O10 0.0(3)
C41 C42 C43 C44 4.3(3)
O9 C42 C43 C44 -178.85(19)
O10 C43 C44 C47 179.5(2)
C42 C43 C44 C47 -1.8(3)
C49 N3 C46 C45 172.7(2)
C40 N3 C46 C45 -59.0(3)
C47 C45 C46 N3 31.5(3)
C43 C44 C47 C48 -2.2(3)
C43 C44 C47 C45 173.5(2)
C46 C45 C47 C48 -7.6(4)
C46 C45 C47 C44 176.7(2)
C44 C47 C48 C41 3.7(3)
C45 C47 C48 C41 -172.0(2)
C44 C47 C48 C40 -174.4(2)
C45 C47 C48 C40 9.9(3)
C42 C41 C48 C47 -1.2(3)
C42 C41 C48 C40 176.9(2)
N3 C40 C48 C47 -34.3(3)
C50 C40 C48 C47 92.8(3)
N3 C40 C48 C41 147.7(2)
C50 C40 C48 C41 -85.3(3)
N3 C40 C50 C51 152.4(2)
C48 C40 C50 C51 28.2(3)
C40 C50 C51 C56 -91.2(3)
C40 C50 C51 C52 85.3(3)
C56 C51 C52 C53 0.1(3)
C50 C51 C52 C53 -176.5(2)
C51 C52 C53 C54 0.9(3)
C52 C53 C54 C55 -1.2(3)
C52 C53 C54 O11 -176.23(19)
C57 O11 C54 C55 119.0(2)
C57 O11 C54 C53 -65.8(3)
C53 C54 C55 C56 0.7(3)
O11 C54 C55 C56 175.80(19)
C52 C51 C56 C55 -0.7(3)
C50 C51 C56 C55 175.9(2)
C54 C55 C56 C51 0.3(3)
C54 O11 C57 C62 -20.8(4)
C54 O11 C57 C58 162.3(2)
C63 O12 C58 C59 -0.9(4)
C63 O12 C58 C57 179.4(2)
O11 C57 C58 O12 -3.4(3)
C62 C57 C58 O12 179.6(2)
O11 C57 C58 C59 176.9(2)
C62 C57 C58 C59 -0.1(4)
O12 C58 C59 C60 -179.4(2)
C57 C58 C59 C60 0.3(4)
C58 C59 C60 C61 -0.5(4)
C59 C60 C61 C62 0.6(4)
C59 C60 C61 C64 -179.9(2)
O11 C57 C62 C61 -176.5(2)
C58 C57 C62 C61 0.1(4)
C60 C61 C62 C57 -0.4(4)
C64 C61 C62 C57 -179.9(2)
C60 C61 C64 C65 109.4(3)
C62 C61 C64 C65 -71.1(3)
C74 N4 C65 C69 -84.7(3)
C66 N4 C65 C69 39.5(3)
C74 N4 C65 C64 149.8(2)
C66 N4 C65 C64 -86.0(2)
C61 C64 C65 N4 -82.9(2)
C61 C64 C65 C69 150.4(2)
C74 N4 C66 C67 62.6(3)
C65 N4 C66 C67 -61.4(3)
N4 C66 C67 C68 50.6(3)
C66 C67 C68 C69 -20.7(3)
C66 C67 C68 C73 159.7(2)
C73 C68 C69 C70 1.5(3)
C67 C68 C69 C70 -178.2(2)
C73 C68 C69 C65 -177.8(2)
C67 C68 C69 C65 2.5(4)
N4 C65 C69 C68 -11.6(3)
C64 C65 C69 C68 113.1(2)
N4 C65 C69 C70 169.1(2)
C64 C65 C69 C70 -66.2(3)
C42 O9 C70 C71 55.5(3)
C42 O9 C70 C69 -127.0(2)
C68 C69 C70 C71 -5.4(3)
C65 C69 C70 C71 173.9(2)
C68 C69 C70 O9 177.1(2)
C65 C69 C70 O9 -3.5(3)
O9 C70 C71 O8 1.8(3)
C69 C70 C71 O8 -175.5(2)
O9 C70 C71 C72 -177.3(2)
C69 C70 C71 C72 5.3(4)
C76 O8 C71 C70 75.9(3)
C76 O8 C71 C72 -105.0(2)
C75 O7 C72 C73 -2.5(4)
C75 O7 C72 C71 177.3(3)
C70 C71 C72 O7 179.1(2)
O8 C71 C72 O7 -0.1(3)
C70 C71 C72 C73 -1.2(4)
O8 C71 C72 C73 179.6(2)
O7 C72 C73 C68 177.1(2)
C71 C72 C73 C68 -2.6(4)
C69 C68 C73 C72 2.4(4)
C67 C68 C73 C72 -177.9(2)
